data_4517273
loop_
_publ_author_name
'Scharf, Lennart T.'
'Rodstein, Ilja'
'Schmidt, Michelle'
'Scherpf, Thorsten'
'Gessner, Viktoria H.'

_publ_section_title
;
 Unraveling the High Activity of Ylide-Functionalized Phosphines in
 Palladium-Catalyzed Amination Reactions: A Comparative Study with
 CyJohnPhos and PtBu3
;
_journal_name_full 'ACS Catalysis'
_journal_page_first 999
_journal_paper_doi 10.1021/acscatal.9b04666
_journal_year 2019
_chemical_formula_moiety 'C64 H116 P4 Pd'
_chemical_formula_sum 'C64 H116 P4 Pd'
_chemical_formula_weight 1115.84
_space_group_crystal_system triclinic
_space_group_IT_number 2
_space_group_name_Hall '-P 1'
_space_group_name_H-M_alt 'P -1'
_atom_sites_solution_hydrogens geom
_audit_creation_method SHELXL-2018/1
_cell_angle_alpha 80.935(2)
_cell_angle_beta 76.320(2)
_cell_angle_gamma 70.620(3)
_cell_formula_units_Z 2
_cell_length_a 11.6891(3)
_cell_length_b 12.0707(5)
_cell_length_c 23.6505(5)
_cell_measurement_reflns_used 15455
_cell_measurement_temperature 100.4(6)
_cell_measurement_theta_max 75.8960
_cell_measurement_theta_min 3.8350
_cell_volume 3047.20(17)
_computing_cell_refinement 'CrysAlisPro 1.171.38.46 (Rigaku OD, 2015)'
_computing_data_collection 'CrysAlisPro 1.171.38.46 (Rigaku OD, 2015)'
_computing_data_reduction 'CrysAlisPro 1.171.38.46 (Rigaku OD, 2015)'
_computing_structure_refinement 'SHELXL-2018/1 (Sheldrick, 2018)'
_computing_structure_solution 'SHELXT-2014/5 (Sheldrick, 2014)'
_diffrn_ambient_environment N~2~
_diffrn_ambient_temperature 100.4(6)
_diffrn_detector 'CCD plate'
_diffrn_detector_area_resol_mean 10.4409
_diffrn_detector_type Atlas
_diffrn_measured_fraction_theta_full 0.998
_diffrn_measured_fraction_theta_max 0.998
_diffrn_measurement_device 'four-circle diffractometer'
_diffrn_measurement_device_type 'SuperNova, Single source at offset, Atlas'
_diffrn_measurement_method '\w scans'
_diffrn_radiation_monochromator mirror
_diffrn_radiation_probe x-ray
_diffrn_radiation_type 'Cu K\a'
_diffrn_radiation_wavelength 1.54184
_diffrn_reflns_av_R_equivalents 0.0447
_diffrn_reflns_av_unetI/netI 0.0392
_diffrn_reflns_Laue_measured_fraction_full 0.998
_diffrn_reflns_Laue_measured_fraction_max 0.998
_diffrn_reflns_limit_h_max 14
_diffrn_reflns_limit_h_min -14
_diffrn_reflns_limit_k_max 13
_diffrn_reflns_limit_k_min -14
_diffrn_reflns_limit_l_max 28
_diffrn_reflns_limit_l_min -28
_diffrn_reflns_number 44292
_diffrn_reflns_point_group_measured_fraction_full 0.998
_diffrn_reflns_point_group_measured_fraction_max 0.998
_diffrn_reflns_theta_full 67.684
_diffrn_reflns_theta_max 68.251
_diffrn_reflns_theta_min 3.862
_diffrn_source 'micro-focus sealed X-ray tube'
_diffrn_source_type 'SuperNova (Cu) X-ray Source'
_exptl_absorpt_coefficient_mu 3.712
_exptl_absorpt_correction_T_max 1.000
_exptl_absorpt_correction_T_min 0.639
_exptl_absorpt_correction_type gaussian
_exptl_absorpt_process_details
;
CrysAlisPro 1.171.38.46 (Rigaku Oxford Diffraction, 2015)
Numerical absorption correction based on gaussian integration over
			a multifaceted crystal model
Empirical absorption correction using spherical harmonics,
 implemented in SCALE3 ABSPACK scaling algorithm.
;
_exptl_crystal_colour colourless
_exptl_crystal_density_diffrn 1.216
_exptl_crystal_description block
_exptl_crystal_F_000 1212
_exptl_crystal_size_max 0.146
_exptl_crystal_size_mid 0.052
_exptl_crystal_size_min 0.031
_refine_diff_density_max 0.743
_refine_diff_density_min -0.448
_refine_diff_density_rms 0.063
_refine_ls_extinction_method none
_refine_ls_goodness_of_fit_ref 1.023
_refine_ls_hydrogen_treatment constr
_refine_ls_matrix_type full
_refine_ls_number_parameters 624
_refine_ls_number_reflns 11136
_refine_ls_number_restraints 0
_refine_ls_restrained_S_all 1.023
_refine_ls_R_factor_all 0.0444
_refine_ls_R_factor_gt 0.0323
_refine_ls_shift/su_max 0.003
_refine_ls_shift/su_mean 0.000
_refine_ls_structure_factor_coef Fsqd
_refine_ls_weighting_details 'w=1/[\s^2^(Fo^2^)+(0.0424P)^2^+1.1035P] where P=(Fo^2^+2Fc^2^)/3'
_refine_ls_weighting_scheme calc
_refine_ls_wR_factor_gt 0.0760
_refine_ls_wR_factor_ref 0.0835
_reflns_Friedel_coverage 0.000
_reflns_number_gt 9324
_reflns_number_total 11136
_reflns_threshold_expression 'I > 2\s(I)'
_cod_data_source_file cs9b04666_si_003.cif
_cod_data_source_block ST150
_cod_original_cell_volume 3047.18(17)
_cod_database_code 4517273
_shelx_shelxl_version_number 2018/1
_shelx_space_group_comment
;
The symmetry employed for this shelxl refinement is uniquely defined
by the following loop, which should always be used as a source of
symmetry information in preference to the above space-group names.
They are only intended as comments.
;

loop_
_space_group_symop_operation_xyz
'x, y, z'
'-x, -y, -z'

loop_
_atom_site_label
_atom_site_type_symbol
_atom_site_fract_x
_atom_site_fract_y
_atom_site_fract_z
_atom_site_U_iso_or_equiv
_atom_site_adp_type
_atom_site_occupancy
_atom_site_site_symmetry_order
_atom_site_calc_flag
_atom_site_refinement_flags_posn
_atom_site_refinement_flags_adp
Pd1 Pd 0.31880(2) 0.52570(2) 0.25631(2) 0.01969(6) Uani 1 1 d . .
P1 P 0.30425(5) 0.33123(5) 0.12606(2) 0.01705(12) Uani 1 1 d . .
P2 P 0.28898(5) 0.57479(5) 0.16006(2) 0.01680(12) Uani 1 1 d . .
P3 P 0.34011(5) 0.72411(6) 0.38408(2) 0.02077(13) Uani 1 1 d . .
P4 P 0.39873(5) 0.47620(6) 0.34125(2) 0.02113(12) Uani 1 1 d . .
C1 C 0.30295(19) 0.4744(2) 0.10911(9) 0.0192(5) Uani 1 1 d . .
C2 C 0.3225(2) 0.5118(2) 0.04331(10) 0.0244(5) Uani 1 1 d . .
H2A H 0.351352 0.581218 0.035567 0.037 Uiso 1 1 calc R U
H2B H 0.244139 0.530914 0.030153 0.037 Uiso 1 1 calc R U
H2C H 0.384398 0.447025 0.022210 0.037 Uiso 1 1 calc R U
C3 C 0.2604(2) 0.2981(2) 0.20489(10) 0.0213(5) Uani 1 1 d . .
H3 H 0.297382 0.343696 0.223250 0.026 Uiso 1 1 calc R U
C4 C 0.3107(2) 0.1692(2) 0.22886(10) 0.0250(5) Uani 1 1 d . .
H4A H 0.272657 0.119577 0.214671 0.030 Uiso 1 1 calc R U
H4B H 0.401375 0.139919 0.214951 0.030 Uiso 1 1 calc R U
C5 C 0.2802(2) 0.1614(2) 0.29586(10) 0.0266(5) Uani 1 1 d . .
H5A H 0.308485 0.077756 0.311177 0.032 Uiso 1 1 calc R U
H5B H 0.326144 0.204169 0.309633 0.032 Uiso 1 1 calc R U
C6 C 0.1424(2) 0.2130(3) 0.32024(10) 0.0294(6) Uani 1 1 d . .
H6A H 0.096832 0.164754 0.310565 0.035 Uiso 1 1 calc R U
H6B H 0.128229 0.210723 0.363310 0.035 Uiso 1 1 calc R U
C7 C 0.0937(2) 0.3396(2) 0.29486(10) 0.0279(5) Uani 1 1 d . .
H7A H 0.134265 0.389454 0.307133 0.033 Uiso 1 1 calc R U
H7B H 0.003469 0.370740 0.309732 0.033 Uiso 1 1 calc R U
C8 C 0.1201(2) 0.3442(2) 0.22806(10) 0.0226(5) Uani 1 1 d . .
H8A H 0.087003 0.426333 0.211557 0.027 Uiso 1 1 calc R U
H8B H 0.078561 0.295248 0.215780 0.027 Uiso 1 1 calc R U
C9 C 0.2058(2) 0.2956(2) 0.08485(10) 0.0205(5) Uani 1 1 d . .
H9 H 0.248122 0.301204 0.042971 0.025 Uiso 1 1 calc R U
C10 C 0.0753(2) 0.3843(2) 0.08721(10) 0.0241(5) Uani 1 1 d . .
H10A H 0.025449 0.379593 0.127158 0.029 Uiso 1 1 calc R U
H10B H 0.081109 0.465311 0.077588 0.029 Uiso 1 1 calc R U
C11 C 0.0122(2) 0.3566(2) 0.04347(11) 0.0291(5) Uani 1 1 d . .
H11A H -0.072554 0.412414 0.046191 0.035 Uiso 1 1 calc R U
H11B H 0.058845 0.367683 0.003329 0.035 Uiso 1 1 calc R U
C12 C 0.0055(2) 0.2309(3) 0.05499(11) 0.0307(6) Uani 1 1 d . .
H12A H -0.031384 0.214855 0.024739 0.037 Uiso 1 1 calc R U
H12B H -0.048405 0.221884 0.093469 0.037 Uiso 1 1 calc R U
C13 C 0.1346(2) 0.1422(2) 0.05424(11) 0.0287(5) Uani 1 1 d . .
H13A H 0.127491 0.061672 0.064330 0.034 Uiso 1 1 calc R U
H13B H 0.185402 0.145089 0.014416 0.034 Uiso 1 1 calc R U
C14 C 0.1988(2) 0.1687(2) 0.09760(10) 0.0243(5) Uani 1 1 d . .
H14A H 0.283417 0.112541 0.094717 0.029 Uiso 1 1 calc R U
H14B H 0.152433 0.158331 0.137880 0.029 Uiso 1 1 calc R U
C15 C 0.45535(19) 0.2156(2) 0.10427(10) 0.0208(5) Uani 1 1 d . .
H15 H 0.445641 0.138758 0.124090 0.025 Uiso 1 1 calc R U
C16 C 0.4984(2) 0.1998(2) 0.03836(10) 0.0240(5) Uani 1 1 d . .
H16A H 0.434131 0.182322 0.023735 0.029 Uiso 1 1 calc R U
H16B H 0.510219 0.273926 0.017026 0.029 Uiso 1 1 calc R U
C17 C 0.6201(2) 0.0991(2) 0.02693(10) 0.0264(5) Uani 1 1 d . .
H17A H 0.605964 0.023881 0.045163 0.032 Uiso 1 1 calc R U
H17B H 0.648317 0.092693 -0.015670 0.032 Uiso 1 1 calc R U
C18 C 0.7206(2) 0.1189(2) 0.05139(10) 0.0270(5) Uani 1 1 d . .
H18A H 0.741856 0.188983 0.029929 0.032 Uiso 1 1 calc R U
H18B H 0.795883 0.049867 0.045580 0.032 Uiso 1 1 calc R U
C19 C 0.6778(2) 0.1372(2) 0.11649(10) 0.0266(5) Uani 1 1 d . .
H19A H 0.742374 0.155172 0.130625 0.032 Uiso 1 1 calc R U
H19B H 0.665788 0.063703 0.138527 0.032 Uiso 1 1 calc R U
C20 C 0.5566(2) 0.2381(2) 0.12771(10) 0.0252(5) Uani 1 1 d . .
H20A H 0.570412 0.312877 0.108427 0.030 Uiso 1 1 calc R U
H20B H 0.529228 0.246246 0.170202 0.030 Uiso 1 1 calc R U
C21 C 0.14180(19) 0.6988(2) 0.15602(9) 0.0188(4) Uani 1 1 d . .
H21 H 0.136785 0.755893 0.183562 0.023 Uiso 1 1 calc R U
C22 C 0.02947(19) 0.6539(2) 0.17945(10) 0.0204(5) Uani 1 1 d . .
H22A H 0.033701 0.592923 0.154843 0.024 Uiso 1 1 calc R U
H22B H 0.033062 0.616459 0.219637 0.024 Uiso 1 1 calc R U
C23 C -0.0940(2) 0.7521(2) 0.18021(11) 0.0246(5) Uani 1 1 d . .
H23A H -0.162655 0.717323 0.192493 0.030 Uiso 1 1 calc R U
H23B H -0.103913 0.807412 0.209075 0.030 Uiso 1 1 calc R U
C24 C -0.1008(2) 0.8195(2) 0.12024(12) 0.0276(5) Uani 1 1 d . .
H24A H -0.179542 0.884933 0.122559 0.033 Uiso 1 1 calc R U
H24B H -0.099047 0.766204 0.092021 0.033 Uiso 1 1 calc R U
C25 C 0.0080(2) 0.8690(2) 0.09915(11) 0.0278(5) Uani 1 1 d . .
H25A H 0.003273 0.926008 0.126126 0.033 Uiso 1 1 calc R U
H25B H 0.003645 0.911200 0.059908 0.033 Uiso 1 1 calc R U
C26 C 0.13075(19) 0.7697(2) 0.09645(10) 0.0233(5) Uani 1 1 d . .
H26A H 0.199922 0.803694 0.083405 0.028 Uiso 1 1 calc R U
H26B H 0.137705 0.715990 0.067326 0.028 Uiso 1 1 calc R U
C27 C 0.40532(19) 0.6533(2) 0.12402(9) 0.0196(5) Uani 1 1 d . .
H27 H 0.391680 0.683833 0.083544 0.024 Uiso 1 1 calc R U
C28 C 0.3888(2) 0.7575(2) 0.15765(10) 0.0226(5) Uani 1 1 d . .
H28A H 0.388735 0.729924 0.199357 0.027 Uiso 1 1 calc R U
H28B H 0.307548 0.816807 0.155080 0.027 Uiso 1 1 calc R U
C29 C 0.4911(2) 0.8161(2) 0.13424(11) 0.0259(5) Uani 1 1 d . .
H29A H 0.485743 0.851689 0.093894 0.031 Uiso 1 1 calc R U
H29B H 0.479210 0.879782 0.158801 0.031 Uiso 1 1 calc R U
C30 C 0.6183(2) 0.7259(3) 0.13454(11) 0.0293(6) Uani 1 1 d . .
H30A H 0.683038 0.764589 0.118171 0.035 Uiso 1 1 calc R U
H30B H 0.625860 0.694779 0.175250 0.035 Uiso 1 1 calc R U
C31 C 0.6379(2) 0.6245(2) 0.09869(10) 0.0257(5) Uani 1 1 d . .
H31A H 0.719176 0.565277 0.101287 0.031 Uiso 1 1 calc R U
H31B H 0.639136 0.654624 0.057189 0.031 Uiso 1 1 calc R U
C32 C 0.53602(19) 0.5654(2) 0.11998(10) 0.0221(5) Uani 1 1 d . .
H32A H 0.544525 0.523281 0.158959 0.027 Uiso 1 1 calc R U
H32B H 0.547240 0.506190 0.092892 0.027 Uiso 1 1 calc R U
C33 C 0.4148(2) 0.5762(2) 0.38415(10) 0.0240(5) Uani 1 1 d . .
C34 C 0.5138(2) 0.5331(2) 0.42230(11) 0.0316(6) Uani 1 1 d . .
H34A H 0.595177 0.528831 0.397715 0.047 Uiso 1 1 calc R U
H34B H 0.514679 0.454839 0.441508 0.047 Uiso 1 1 calc R U
H34C H 0.494594 0.588368 0.451962 0.047 Uiso 1 1 calc R U
C35 C 0.2780(2) 0.7693(2) 0.46001(10) 0.0254(5) Uani 1 1 d . .
H35 H 0.352935 0.757051 0.476554 0.031 Uiso 1 1 calc R U
C36 C 0.2079(2) 0.6908(3) 0.50078(10) 0.0294(6) Uani 1 1 d . .
H36A H 0.130208 0.700664 0.487915 0.035 Uiso 1 1 calc R U
H36B H 0.259004 0.607158 0.498676 0.035 Uiso 1 1 calc R U
C37 C 0.1779(2) 0.7229(3) 0.56397(11) 0.0326(6) Uani 1 1 d . .
H37A H 0.128322 0.674693 0.589085 0.039 Uiso 1 1 calc R U
H37B H 0.255827 0.704678 0.578214 0.039 Uiso 1 1 calc R U
C38 C 0.1061(3) 0.8532(3) 0.56861(12) 0.0370(6) Uani 1 1 d . .
H38A H 0.092203 0.872110 0.609411 0.044 Uiso 1 1 calc R U
H38B H 0.024355 0.869651 0.558391 0.044 Uiso 1 1 calc R U
C39 C 0.1758(3) 0.9315(3) 0.52802(12) 0.0345(6) Uani 1 1 d . .
H39A H 0.253777 0.921207 0.540786 0.041 Uiso 1 1 calc R U
H39B H 0.124929 1.015152 0.530507 0.041 Uiso 1 1 calc R U
C40 C 0.2055(2) 0.9009(2) 0.46454(11) 0.0289(5) Uani 1 1 d . .
H40A H 0.255074 0.949342 0.439605 0.035 Uiso 1 1 calc R U
H40B H 0.127538 0.919312 0.450285 0.035 Uiso 1 1 calc R U
C41 C 0.4396(2) 0.8213(2) 0.35546(10) 0.0227(5) Uani 1 1 d . .
H41 H 0.382477 0.903629 0.351986 0.027 Uiso 1 1 calc R U
C42 C 0.5289(2) 0.8223(3) 0.39396(11) 0.0309(6) Uani 1 1 d . .
H42A H 0.481649 0.843044 0.433508 0.037 Uiso 1 1 calc R U
H42B H 0.589184 0.742772 0.397758 0.037 Uiso 1 1 calc R U
C43 C 0.5979(2) 0.9118(3) 0.36695(11) 0.0333(6) Uani 1 1 d . .
H43A H 0.537945 0.992079 0.366430 0.040 Uiso 1 1 calc R U
H43B H 0.657058 0.909174 0.391346 0.040 Uiso 1 1 calc R U
C44 C 0.6679(2) 0.8865(3) 0.30488(11) 0.0301(6) Uani 1 1 d . .
H44A H 0.734308 0.810151 0.305835 0.036 Uiso 1 1 calc R U
H44B H 0.706984 0.948740 0.287897 0.036 Uiso 1 1 calc R U
C45 C 0.5815(2) 0.8822(2) 0.26654(10) 0.0259(5) Uani 1 1 d . .
H45A H 0.630289 0.860340 0.227381 0.031 Uiso 1 1 calc R U
H45B H 0.521094 0.961377 0.261765 0.031 Uiso 1 1 calc R U
C46 C 0.5124(2) 0.7931(2) 0.29331(10) 0.0252(5) Uani 1 1 d . .
H46A H 0.572351 0.712918 0.294775 0.030 Uiso 1 1 calc R U
H46B H 0.454571 0.794672 0.268445 0.030 Uiso 1 1 calc R U
C47 C 0.2185(2) 0.7720(2) 0.33991(10) 0.0238(5) Uani 1 1 d . .
H47 H 0.250251 0.722246 0.306106 0.029 Uiso 1 1 calc R U
C48 C 0.1902(2) 0.9006(2) 0.31374(11) 0.0267(5) Uani 1 1 d . .
H48A H 0.158535 0.953474 0.345725 0.032 Uiso 1 1 calc R U
H48B H 0.267544 0.914035 0.290452 0.032 Uiso 1 1 calc R U
C49 C 0.0944(2) 0.9307(2) 0.27469(11) 0.0293(5) Uani 1 1 d . .
H49A H 0.073054 1.015816 0.261537 0.035 Uiso 1 1 calc R U
H49B H 0.131080 0.886173 0.239623 0.035 Uiso 1 1 calc R U
C50 C -0.0231(2) 0.9014(3) 0.30632(12) 0.0338(6) Uani 1 1 d . .
H50A H -0.066262 0.953849 0.338155 0.041 Uiso 1 1 calc R U
H50B H -0.079127 0.915540 0.278661 0.041 Uiso 1 1 calc R U
C51 C 0.0068(2) 0.7741(3) 0.33160(12) 0.0325(6) Uani 1 1 d . .
H51A H 0.043770 0.721573 0.299481 0.039 Uiso 1 1 calc R U
H51B H -0.070369 0.757875 0.353113 0.039 Uiso 1 1 calc R U
C52 C 0.0974(2) 0.7480(3) 0.37307(11) 0.0283(5) Uani 1 1 d . .
H52A H 0.115471 0.664559 0.389248 0.034 Uiso 1 1 calc R U
H52B H 0.059531 0.798377 0.405989 0.034 Uiso 1 1 calc R U
C53 C 0.3315(2) 0.3673(2) 0.39318(10) 0.0264(5) Uani 1 1 d . .
H53 H 0.321232 0.313695 0.367835 0.032 Uiso 1 1 calc R U
C54 C 0.2005(2) 0.4298(3) 0.42498(12) 0.0338(6) Uani 1 1 d . .
H54A H 0.150098 0.474028 0.395674 0.041 Uiso 1 1 calc R U
H54B H 0.204751 0.487592 0.449239 0.041 Uiso 1 1 calc R U
C55 C 0.1358(3) 0.3450(3) 0.46423(13) 0.0410(7) Uani 1 1 d . .
H55A H 0.056927 0.391312 0.487484 0.049 Uiso 1 1 calc R U
H55B H 0.116058 0.297773 0.439378 0.049 Uiso 1 1 calc R U
C56 C 0.2156(3) 0.2619(3) 0.50555(12) 0.0470(8) Uani 1 1 d . .
H56A H 0.225578 0.307652 0.534332 0.056 Uiso 1 1 calc R U
H56B H 0.174285 0.203896 0.527165 0.056 Uiso 1 1 calc R U
C57 C 0.3416(3) 0.1978(3) 0.47146(13) 0.0432(7) Uani 1 1 d . .
H57A H 0.331784 0.149030 0.444055 0.052 Uiso 1 1 calc R U
H57B H 0.392543 0.144619 0.498747 0.052 Uiso 1 1 calc R U
C58 C 0.4076(3) 0.2856(3) 0.43716(12) 0.0365(6) Uani 1 1 d . .
H58A H 0.490401 0.242041 0.415996 0.044 Uiso 1 1 calc R U
H58B H 0.418782 0.333423 0.464584 0.044 Uiso 1 1 calc R U
C59 C 0.5630(2) 0.3815(2) 0.31916(10) 0.0237(5) Uani 1 1 d . .
H59 H 0.597714 0.349198 0.355276 0.028 Uiso 1 1 calc R U
C60 C 0.6405(2) 0.4564(2) 0.28066(11) 0.0280(5) Uani 1 1 d . .
H60A H 0.602126 0.495411 0.246687 0.034 Uiso 1 1 calc R U
H60B H 0.640492 0.518672 0.303352 0.034 Uiso 1 1 calc R U
C61 C 0.7742(2) 0.3823(3) 0.25884(12) 0.0361(6) Uani 1 1 d . .
H61A H 0.819242 0.433033 0.232378 0.043 Uiso 1 1 calc R U
H61B H 0.815842 0.350658 0.292493 0.043 Uiso 1 1 calc R U
C62 C 0.7794(2) 0.2805(3) 0.22649(13) 0.0402(7) Uani 1 1 d . .
H62A H 0.746347 0.312181 0.190359 0.048 Uiso 1 1 calc R U
H62B H 0.866426 0.231348 0.215200 0.048 Uiso 1 1 calc R U
C63 C 0.7041(2) 0.2050(3) 0.26465(12) 0.0351(6) Uani 1 1 d . .
H63A H 0.743434 0.165775 0.298341 0.042 Uiso 1 1 calc R U
H63B H 0.704354 0.142830 0.241804 0.042 Uiso 1 1 calc R U
C64 C 0.5702(2) 0.2780(3) 0.28711(11) 0.0304(6) Uani 1 1 d . .
H64A H 0.527549 0.308515 0.253722 0.036 Uiso 1 1 calc R U
H64B H 0.526552 0.226604 0.313951 0.036 Uiso 1 1 calc R U

loop_
_atom_site_aniso_label
_atom_site_aniso_U_11
_atom_site_aniso_U_22
_atom_site_aniso_U_33
_atom_site_aniso_U_23
_atom_site_aniso_U_13
_atom_site_aniso_U_12
Pd1 0.01883(8) 0.02621(10) 0.01502(8) -0.00010(6) -0.00311(5) -0.00915(6)
P1 0.0152(2) 0.0201(3) 0.0159(2) -0.0014(2) -0.00126(19) -0.0067(2)
P2 0.0151(2) 0.0215(3) 0.0147(2) -0.0007(2) -0.00255(18) -0.0073(2)
P3 0.0196(3) 0.0266(3) 0.0177(3) -0.0018(2) -0.0013(2) -0.0109(2)
P4 0.0234(3) 0.0261(3) 0.0156(2) 0.0000(2) -0.0044(2) -0.0101(2)
C1 0.0179(9) 0.0233(13) 0.0174(10) -0.0013(9) -0.0019(8) -0.0088(9)
C2 0.0305(12) 0.0247(13) 0.0187(11) -0.0015(9) -0.0034(9) -0.0104(10)
C3 0.0201(10) 0.0252(13) 0.0184(10) -0.0008(9) -0.0002(8) -0.0097(9)
C4 0.0275(11) 0.0253(13) 0.0215(11) 0.0004(10) -0.0028(9) -0.0098(10)
C5 0.0313(12) 0.0291(14) 0.0220(11) 0.0042(10) -0.0059(9) -0.0153(11)
C6 0.0328(13) 0.0381(16) 0.0185(11) -0.0008(10) 0.0013(9) -0.0176(11)
C7 0.0241(11) 0.0379(16) 0.0221(11) -0.0049(10) 0.0028(9) -0.0142(11)
C8 0.0200(10) 0.0239(13) 0.0226(11) -0.0019(9) -0.0001(8) -0.0081(9)
C9 0.0191(10) 0.0243(13) 0.0205(10) -0.0040(9) -0.0032(8) -0.0094(9)
C10 0.0197(10) 0.0288(14) 0.0250(11) -0.0064(10) -0.0042(9) -0.0073(10)
C11 0.0228(11) 0.0361(15) 0.0300(12) -0.0067(11) -0.0072(9) -0.0078(11)
C12 0.0262(12) 0.0434(17) 0.0293(12) -0.0095(11) -0.0054(9) -0.0168(11)
C13 0.0323(12) 0.0288(14) 0.0301(12) -0.0072(11) -0.0030(10) -0.0159(11)
C14 0.0240(11) 0.0244(13) 0.0269(11) -0.0025(10) -0.0040(9) -0.0114(10)
C15 0.0172(10) 0.0238(13) 0.0203(11) -0.0018(9) -0.0010(8) -0.0069(9)
C16 0.0208(10) 0.0291(14) 0.0204(11) -0.0026(10) -0.0019(8) -0.0066(10)
C17 0.0225(11) 0.0297(14) 0.0228(11) -0.0056(10) 0.0001(9) -0.0043(10)
C18 0.0196(10) 0.0298(14) 0.0255(12) 0.0004(10) -0.0007(9) -0.0034(10)
C19 0.0205(10) 0.0320(14) 0.0245(12) -0.0032(10) -0.0046(9) -0.0039(10)
C20 0.0211(10) 0.0307(14) 0.0231(11) -0.0039(10) -0.0035(9) -0.0067(10)
C21 0.0155(9) 0.0219(12) 0.0203(10) -0.0034(9) -0.0026(8) -0.0074(9)
C22 0.0184(10) 0.0225(12) 0.0204(10) -0.0029(9) -0.0011(8) -0.0080(9)
C23 0.0164(10) 0.0270(14) 0.0301(12) -0.0051(10) -0.0003(9) -0.0081(10)
C24 0.0185(10) 0.0259(14) 0.0381(13) 0.0011(11) -0.0083(9) -0.0061(10)
C25 0.0210(11) 0.0247(14) 0.0359(13) 0.0047(11) -0.0073(9) -0.0068(10)
C26 0.0164(10) 0.0273(13) 0.0253(11) 0.0017(10) -0.0043(8) -0.0073(9)
C27 0.0164(10) 0.0270(13) 0.0177(10) 0.0009(9) -0.0040(8) -0.0105(9)
C28 0.0179(10) 0.0282(13) 0.0241(11) -0.0041(10) -0.0020(8) -0.0109(9)
C29 0.0266(11) 0.0308(14) 0.0258(11) -0.0035(10) -0.0033(9) -0.0168(11)
C30 0.0215(11) 0.0445(17) 0.0284(12) -0.0034(11) -0.0043(9) -0.0190(11)
C31 0.0172(10) 0.0355(15) 0.0263(11) -0.0038(10) -0.0019(8) -0.0116(10)
C32 0.0175(10) 0.0274(13) 0.0218(10) -0.0015(9) -0.0024(8) -0.0086(9)
C33 0.0262(11) 0.0280(14) 0.0192(10) -0.0010(9) -0.0051(9) -0.0103(10)
C34 0.0416(14) 0.0301(15) 0.0258(12) -0.0011(11) -0.0141(11) -0.0098(12)
C35 0.0250(11) 0.0331(14) 0.0196(11) -0.0042(10) 0.0008(9) -0.0134(10)
C36 0.0316(12) 0.0376(16) 0.0220(11) -0.0051(11) 0.0010(9) -0.0174(11)
C37 0.0342(13) 0.0408(16) 0.0226(12) -0.0039(11) 0.0027(10) -0.0164(12)
C38 0.0361(13) 0.0485(19) 0.0265(13) -0.0106(12) 0.0050(10) -0.0175(13)
C39 0.0384(14) 0.0348(16) 0.0313(13) -0.0124(12) 0.0042(11) -0.0157(12)
C40 0.0283(12) 0.0328(15) 0.0268(12) -0.0062(11) 0.0000(9) -0.0129(11)
C41 0.0218(10) 0.0295(14) 0.0194(11) -0.0005(9) -0.0034(8) -0.0122(10)
C42 0.0323(12) 0.0438(17) 0.0227(11) 0.0013(11) -0.0066(10) -0.0207(12)
C43 0.0329(13) 0.0470(18) 0.0288(13) -0.0022(12) -0.0073(10) -0.0232(12)
C44 0.0232(11) 0.0387(16) 0.0314(13) 0.0015(11) -0.0031(9) -0.0170(11)
C45 0.0213(10) 0.0320(14) 0.0241(11) -0.0014(10) -0.0011(9) -0.0104(10)
C46 0.0236(11) 0.0320(14) 0.0214(11) -0.0027(10) -0.0014(9) -0.0124(10)
C47 0.0196(10) 0.0300(14) 0.0244(11) -0.0041(10) -0.0044(8) -0.0103(10)
C48 0.0262(11) 0.0291(14) 0.0283(12) -0.0023(10) -0.0083(9) -0.0110(10)
C49 0.0292(12) 0.0298(14) 0.0322(13) -0.0050(11) -0.0109(10) -0.0091(11)
C50 0.0236(11) 0.0421(17) 0.0384(14) -0.0131(12) -0.0099(10) -0.0068(11)
C51 0.0223(11) 0.0471(18) 0.0342(13) -0.0100(12) -0.0049(10) -0.0162(11)
C52 0.0244(11) 0.0362(15) 0.0271(12) -0.0039(11) -0.0023(9) -0.0145(11)
C53 0.0337(12) 0.0285(14) 0.0203(11) -0.0003(10) -0.0044(9) -0.0155(11)
C54 0.0356(13) 0.0379(16) 0.0305(13) -0.0054(12) 0.0034(10) -0.0204(12)
C55 0.0426(15) 0.0468(19) 0.0375(15) -0.0100(13) 0.0083(12) -0.0271(14)
C56 0.072(2) 0.053(2) 0.0248(13) 0.0011(13) 0.0023(13) -0.0422(18)
C57 0.0609(18) 0.0447(19) 0.0331(14) 0.0121(13) -0.0154(13) -0.0309(16)
C58 0.0471(15) 0.0402(17) 0.0266(13) 0.0089(12) -0.0107(11) -0.0224(13)
C59 0.0231(10) 0.0271(13) 0.0193(10) -0.0017(9) -0.0053(8) -0.0051(10)
C60 0.0235(11) 0.0349(15) 0.0270(12) -0.0029(11) -0.0042(9) -0.0110(11)
C61 0.0260(12) 0.0443(18) 0.0372(14) -0.0070(13) -0.0019(10) -0.0109(12)
C62 0.0284(12) 0.0477(19) 0.0382(15) -0.0122(13) 0.0031(11) -0.0064(12)
C63 0.0345(13) 0.0344(16) 0.0335(13) -0.0084(12) -0.0066(11) -0.0043(12)
C64 0.0306(12) 0.0364(16) 0.0254(12) -0.0046(11) -0.0061(10) -0.0108(11)

loop_
_atom_type_symbol
_atom_type_description
_atom_type_scat_dispersion_real
_atom_type_scat_dispersion_imag
_atom_type_scat_source
C C 0.0181 0.0091 'International Tables Vol C Tables 4.2.6.8 and 6.1.1.4'
H H 0.0000 0.0000 'International Tables Vol C Tables 4.2.6.8 and 6.1.1.4'
P P 0.2955 0.4335 'International Tables Vol C Tables 4.2.6.8 and 6.1.1.4'
Pd Pd 0.1215 3.9337 'International Tables Vol C Tables 4.2.6.8 and 6.1.1.4'

loop_
_geom_angle_atom_site_label_1
_geom_angle_atom_site_label_2
_geom_angle_atom_site_label_3
_geom_angle
P4 Pd1 P2 165.66(2)
C1 P1 C3 111.55(11)
C1 P1 C9 110.65(11)
C3 P1 C9 112.19(10)
C1 P1 C15 116.64(10)
C3 P1 C15 104.23(10)
C9 P1 C15 101.08(11)
C1 P2 C27 104.37(10)
C1 P2 C21 107.09(10)
C27 P2 C21 99.88(10)
C1 P2 Pd1 126.38(8)
C27 P2 Pd1 104.57(7)
C21 P2 Pd1 111.09(7)
C33 P3 C47 112.10(12)
C33 P3 C41 115.67(11)
C47 P3 C41 105.39(11)
C33 P3 C35 111.20(12)
C47 P3 C35 111.74(11)
C41 P3 C35 100.08(11)
C33 P4 C59 102.04(11)
C33 P4 C53 107.26(11)
C59 P4 C53 100.49(11)
C33 P4 Pd1 126.09(8)
C59 P4 Pd1 105.65(7)
C53 P4 Pd1 111.81(8)
C2 C1 P1 113.85(17)
C2 C1 P2 120.39(18)
P1 C1 P2 125.68(13)
C1 C2 H2A 109.5
C1 C2 H2B 109.5
H2A C2 H2B 109.5
C1 C2 H2C 109.5
H2A C2 H2C 109.5
H2B C2 H2C 109.5
C4 C3 C8 109.58(19)
C4 C3 P1 116.69(17)
C8 C3 P1 113.05(15)
C4 C3 H3 105.5
C8 C3 H3 105.5
P1 C3 H3 105.5
C5 C4 C3 109.2(2)
C5 C4 H4A 109.8
C3 C4 H4A 109.8
C5 C4 H4B 109.8
C3 C4 H4B 109.8
H4A C4 H4B 108.3
C6 C5 C4 112.6(2)
C6 C5 H5A 109.1
C4 C5 H5A 109.1
C6 C5 H5B 109.1
C4 C5 H5B 109.1
H5A C5 H5B 107.8
C7 C6 C5 110.7(2)
C7 C6 H6A 109.5
C5 C6 H6A 109.5
C7 C6 H6B 109.5
C5 C6 H6B 109.5
H6A C6 H6B 108.1
C6 C7 C8 109.7(2)
C6 C7 H7A 109.7
C8 C7 H7A 109.7
C6 C7 H7B 109.7
C8 C7 H7B 109.7
H7A C7 H7B 108.2
C7 C8 C3 109.72(19)
C7 C8 H8A 109.7
C3 C8 H8A 109.7
C7 C8 H8B 109.7
C3 C8 H8B 109.7
H8A C8 H8B 108.2
C10 C9 C14 110.37(19)
C10 C9 P1 115.21(17)
C14 C9 P1 114.95(16)
C10 C9 H9 105.0
C14 C9 H9 105.0
P1 C9 H9 105.0
C11 C10 C9 109.8(2)
C11 C10 H10A 109.7
C9 C10 H10A 109.7
C11 C10 H10B 109.7
C9 C10 H10B 109.7
H10A C10 H10B 108.2
C12 C11 C10 111.8(2)
C12 C11 H11A 109.3
C10 C11 H11A 109.3
C12 C11 H11B 109.3
C10 C11 H11B 109.3
H11A C11 H11B 107.9
C11 C12 C13 110.7(2)
C11 C12 H12A 109.5
C13 C12 H12A 109.5
C11 C12 H12B 109.5
C13 C12 H12B 109.5
H12A C12 H12B 108.1
C14 C13 C12 111.4(2)
C14 C13 H13A 109.4
C12 C13 H13A 109.4
C14 C13 H13B 109.4
C12 C13 H13B 109.4
H13A C13 H13B 108.0
C13 C14 C9 110.6(2)
C13 C14 H14A 109.5
C9 C14 H14A 109.5
C13 C14 H14B 109.5
C9 C14 H14B 109.5
H14A C14 H14B 108.1
C20 C15 C16 109.84(18)
C20 C15 P1 109.96(17)
C16 C15 P1 115.89(16)
C20 C15 H15 106.9
C16 C15 H15 106.9
P1 C15 H15 106.9
C17 C16 C15 110.44(19)
C17 C16 H16A 109.6
C15 C16 H16A 109.6
C17 C16 H16B 109.6
C15 C16 H16B 109.6
H16A C16 H16B 108.1
C18 C17 C16 111.6(2)
C18 C17 H17A 109.3
C16 C17 H17A 109.3
C18 C17 H17B 109.3
C16 C17 H17B 109.3
H17A C17 H17B 108.0
C17 C18 C19 111.13(19)
C17 C18 H18A 109.4
C19 C18 H18A 109.4
C17 C18 H18B 109.4
C19 C18 H18B 109.4
H18A C18 H18B 108.0
C18 C19 C20 110.98(19)
C18 C19 H19A 109.4
C20 C19 H19A 109.4
C18 C19 H19B 109.4
C20 C19 H19B 109.4
H19A C19 H19B 108.0
C19 C20 C15 111.0(2)
C19 C20 H20A 109.4
C15 C20 H20A 109.4
C19 C20 H20B 109.4
C15 C20 H20B 109.4
H20A C20 H20B 108.0
C22 C21 C26 110.03(17)
C22 C21 P2 110.19(16)
C26 C21 P2 117.07(15)
C22 C21 H21 106.3
C26 C21 H21 106.3
P2 C21 H21 106.3
C23 C22 C21 112.8(2)
C23 C22 H22A 109.0
C21 C22 H22A 109.0
C23 C22 H22B 109.0
C21 C22 H22B 109.0
H22A C22 H22B 107.8
C24 C23 C22 111.47(19)
C24 C23 H23A 109.3
C22 C23 H23A 109.3
C24 C23 H23B 109.3
C22 C23 H23B 109.3
H23A C23 H23B 108.0
C23 C24 C25 110.2(2)
C23 C24 H24A 109.6
C25 C24 H24A 109.6
C23 C24 H24B 109.6
C25 C24 H24B 109.6
H24A C24 H24B 108.1
C24 C25 C26 110.5(2)
C24 C25 H25A 109.5
C26 C25 H25A 109.5
C24 C25 H25B 109.5
C26 C25 H25B 109.5
H25A C25 H25B 108.1
C25 C26 C21 111.99(19)
C25 C26 H26A 109.2
C21 C26 H26A 109.2
C25 C26 H26B 109.2
C21 C26 H26B 109.2
H26A C26 H26B 107.9
C28 C27 C32 111.52(18)
C28 C27 P2 110.47(15)
C32 C27 P2 109.15(16)
C28 C27 H27 108.5
C32 C27 H27 108.5
P2 C27 H27 108.5
C27 C28 C29 112.56(18)
C27 C28 H28A 109.1
C29 C28 H28A 109.1
C27 C28 H28B 109.1
C29 C28 H28B 109.1
H28A C28 H28B 107.8
C30 C29 C28 110.6(2)
C30 C29 H29A 109.5
C28 C29 H29A 109.5
C30 C29 H29B 109.5
C28 C29 H29B 109.5
H29A C29 H29B 108.1
C31 C30 C29 110.9(2)
C31 C30 H30A 109.5
C29 C30 H30A 109.5
C31 C30 H30B 109.5
C29 C30 H30B 109.5
H30A C30 H30B 108.1
C30 C31 C32 111.81(19)
C30 C31 H31A 109.3
C32 C31 H31A 109.3
C30 C31 H31B 109.3
C32 C31 H31B 109.3
H31A C31 H31B 107.9
C31 C32 C27 113.0(2)
C31 C32 H32A 109.0
C27 C32 H32A 109.0
C31 C32 H32B 109.0
C27 C32 H32B 109.0
H32A C32 H32B 107.8
C34 C33 P3 113.21(19)
C34 C33 P4 119.47(19)
P3 C33 P4 127.06(14)
C33 C34 H34A 109.5
C33 C34 H34B 109.5
H34A C34 H34B 109.5
C33 C34 H34C 109.5
H34A C34 H34C 109.5
H34B C34 H34C 109.5
C36 C35 C40 111.4(2)
C36 C35 P3 114.59(18)
C40 C35 P3 115.10(17)
C36 C35 H35 104.8
C40 C35 H35 104.8
P3 C35 H35 104.8
C37 C36 C35 110.7(2)
C37 C36 H36A 109.5
C35 C36 H36A 109.5
C37 C36 H36B 109.5
C35 C36 H36B 109.5
H36A C36 H36B 108.1
C38 C37 C36 111.3(2)
C38 C37 H37A 109.4
C36 C37 H37A 109.4
C38 C37 H37B 109.4
C36 C37 H37B 109.4
H37A C37 H37B 108.0
C37 C38 C39 111.4(2)
C37 C38 H38A 109.3
C39 C38 H38A 109.3
C37 C38 H38B 109.3
C39 C38 H38B 109.3
H38A C38 H38B 108.0
C38 C39 C40 111.2(2)
C38 C39 H39A 109.4
C40 C39 H39A 109.4
C38 C39 H39B 109.4
C40 C39 H39B 109.4
H39A C39 H39B 108.0
C39 C40 C35 110.5(2)
C39 C40 H40A 109.6
C35 C40 H40A 109.6
C39 C40 H40B 109.6
C35 C40 H40B 109.6
H40A C40 H40B 108.1
C46 C41 C42 109.65(19)
C46 C41 P3 110.61(17)
C42 C41 P3 116.30(17)
C46 C41 H41 106.6
C42 C41 H41 106.6
P3 C41 H41 106.6
C43 C42 C41 110.3(2)
C43 C42 H42A 109.6
C41 C42 H42A 109.6
C43 C42 H42B 109.6
C41 C42 H42B 109.6
H42A C42 H42B 108.1
C44 C43 C42 111.5(2)
C44 C43 H43A 109.3
C42 C43 H43A 109.3
C44 C43 H43B 109.3
C42 C43 H43B 109.3
H43A C43 H43B 108.0
C43 C44 C45 111.18(19)
C43 C44 H44A 109.4
C45 C44 H44A 109.4
C43 C44 H44B 109.4
C45 C44 H44B 109.4
H44A C44 H44B 108.0
C44 C45 C46 111.2(2)
C44 C45 H45A 109.4
C46 C45 H45A 109.4
C44 C45 H45B 109.4
C46 C45 H45B 109.4
H45A C45 H45B 108.0
C45 C46 C41 111.0(2)
C45 C46 H46A 109.4
C41 C46 H46A 109.4
C45 C46 H46B 109.4
C41 C46 H46B 109.4
H46A C46 H46B 108.0
C48 C47 C52 109.7(2)
C48 C47 P3 114.93(17)
C52 C47 P3 112.64(17)
C48 C47 H47 106.3
C52 C47 H47 106.3
P3 C47 H47 106.3
C49 C48 C47 111.6(2)
C49 C48 H48A 109.3
C47 C48 H48A 109.3
C49 C48 H48B 109.3
C47 C48 H48B 109.3
H48A C48 H48B 108.0
C50 C49 C48 112.1(2)
C50 C49 H49A 109.2
C48 C49 H49A 109.2
C50 C49 H49B 109.2
C48 C49 H49B 109.2
H49A C49 H49B 107.9
C51 C50 C49 110.9(2)
C51 C50 H50A 109.5
C49 C50 H50A 109.5
C51 C50 H50B 109.5
C49 C50 H50B 109.5
H50A C50 H50B 108.1
C50 C51 C52 110.9(2)
C50 C51 H51A 109.5
C52 C51 H51A 109.5
C50 C51 H51B 109.5
C52 C51 H51B 109.5
H51A C51 H51B 108.1
C51 C52 C47 110.0(2)
C51 C52 H52A 109.7
C47 C52 H52A 109.7
C51 C52 H52B 109.7
C47 C52 H52B 109.7
H52A C52 H52B 108.2
C54 C53 C58 110.1(2)
C54 C53 P4 110.44(18)
C58 C53 P4 118.77(18)
C54 C53 H53 105.5
C58 C53 H53 105.5
P4 C53 H53 105.5
C53 C54 C55 113.3(2)
C53 C54 H54A 108.9
C55 C54 H54A 108.9
C53 C54 H54B 108.9
C55 C54 H54B 108.9
H54A C54 H54B 107.7
C56 C55 C54 112.2(2)
C56 C55 H55A 109.2
C54 C55 H55A 109.2
C56 C55 H55B 109.2
C54 C55 H55B 109.2
H55A C55 H55B 107.9
C57 C56 C55 110.3(2)
C57 C56 H56A 109.6
C55 C56 H56A 109.6
C57 C56 H56B 109.6
C55 C56 H56B 109.6
H56A C56 H56B 108.1
C56 C57 C58 110.8(3)
C56 C57 H57A 109.5
C58 C57 H57A 109.5
C56 C57 H57B 109.5
C58 C57 H57B 109.5
H57A C57 H57B 108.1
C57 C58 C53 110.4(2)
C57 C58 H58A 109.6
C53 C58 H58A 109.6
C57 C58 H58B 109.6
C53 C58 H58B 109.6
H58A C58 H58B 108.1
C64 C59 C60 110.5(2)
C64 C59 P4 111.26(16)
C60 C59 P4 109.84(17)
C64 C59 H59 108.4
C60 C59 H59 108.4
P4 C59 H59 108.4
C61 C60 C59 112.1(2)
C61 C60 H60A 109.2
C59 C60 H60A 109.2
C61 C60 H60B 109.2
C59 C60 H60B 109.2
H60A C60 H60B 107.9
C62 C61 C60 111.3(2)
C62 C61 H61A 109.4
C60 C61 H61A 109.4
C62 C61 H61B 109.4
C60 C61 H61B 109.4
H61A C61 H61B 108.0
C63 C62 C61 110.8(2)
C63 C62 H62A 109.5
C61 C62 H62A 109.5
C63 C62 H62B 109.5
C61 C62 H62B 109.5
H62A C62 H62B 108.1
C62 C63 C64 112.0(2)
C62 C63 H63A 109.2
C64 C63 H63A 109.2
C62 C63 H63B 109.2
C64 C63 H63B 109.2
H63A C63 H63B 107.9
C59 C64 C63 112.0(2)
C59 C64 H64A 109.2
C63 C64 H64A 109.2
C59 C64 H64B 109.2
C63 C64 H64B 109.2
H64A C64 H64B 107.9

loop_
_geom_bond_atom_site_label_1
_geom_bond_atom_site_label_2
_geom_bond_distance
Pd1 P4 2.3247(6)
Pd1 P2 2.3382(5)
P1 C1 1.707(2)
P1 C3 1.830(2)
P1 C9 1.858(2)
P1 C15 1.869(2)
P2 C1 1.784(2)
P2 C27 1.878(2)
P2 C21 1.879(2)
P3 C33 1.708(3)
P3 C47 1.847(2)
P3 C41 1.863(2)
P3 C35 1.865(2)
P4 C33 1.774(3)
P4 C59 1.877(2)
P4 C53 1.891(3)
C1 C2 1.535(3)
C2 H2A 0.9800
C2 H2B 0.9800
C2 H2C 0.9800
C3 C4 1.536(3)
C3 C8 1.538(3)
C3 H3 1.0000
C4 C5 1.535(3)
C4 H4A 0.9900
C4 H4B 0.9900
C5 C6 1.524(3)
C5 H5A 0.9900
C5 H5B 0.9900
C6 C7 1.522(4)
C6 H6A 0.9900
C6 H6B 0.9900
C7 C8 1.532(3)
C7 H7A 0.9900
C7 H7B 0.9900
C8 H8A 0.9900
C8 H8B 0.9900
C9 C10 1.539(3)
C9 C14 1.539(3)
C9 H9 1.0000
C10 C11 1.536(3)
C10 H10A 0.9900
C10 H10B 0.9900
C11 C12 1.523(4)
C11 H11A 0.9900
C11 H11B 0.9900
C12 C13 1.531(4)
C12 H12A 0.9900
C12 H12B 0.9900
C13 C14 1.531(3)
C13 H13A 0.9900
C13 H13B 0.9900
C14 H14A 0.9900
C14 H14B 0.9900
C15 C20 1.534(3)
C15 C16 1.542(3)
C15 H15 1.0000
C16 C17 1.533(3)
C16 H16A 0.9900
C16 H16B 0.9900
C17 C18 1.523(3)
C17 H17A 0.9900
C17 H17B 0.9900
C18 C19 1.529(3)
C18 H18A 0.9900
C18 H18B 0.9900
C19 C20 1.530(3)
C19 H19A 0.9900
C19 H19B 0.9900
C20 H20A 0.9900
C20 H20B 0.9900
C21 C22 1.535(3)
C21 C26 1.538(3)
C21 H21 1.0000
C22 C23 1.532(3)
C22 H22A 0.9900
C22 H22B 0.9900
C23 C24 1.526(3)
C23 H23A 0.9900
C23 H23B 0.9900
C24 C25 1.528(3)
C24 H24A 0.9900
C24 H24B 0.9900
C25 C26 1.529(3)
C25 H25A 0.9900
C25 H25B 0.9900
C26 H26A 0.9900
C26 H26B 0.9900
C27 C28 1.528(3)
C27 C32 1.535(3)
C27 H27 1.0000
C28 C29 1.536(3)
C28 H28A 0.9900
C28 H28B 0.9900
C29 C30 1.525(3)
C29 H29A 0.9900
C29 H29B 0.9900
C30 C31 1.522(4)
C30 H30A 0.9900
C30 H30B 0.9900
C31 C32 1.533(3)
C31 H31A 0.9900
C31 H31B 0.9900
C32 H32A 0.9900
C32 H32B 0.9900
C33 C34 1.539(3)
C34 H34A 0.9800
C34 H34B 0.9800
C34 H34C 0.9800
C35 C36 1.533(3)
C35 C40 1.540(4)
C35 H35 1.0000
C36 C37 1.533(3)
C36 H36A 0.9900
C36 H36B 0.9900
C37 C38 1.524(4)
C37 H37A 0.9900
C37 H37B 0.9900
C38 C39 1.527(4)
C38 H38A 0.9900
C38 H38B 0.9900
C39 C40 1.534(3)
C39 H39A 0.9900
C39 H39B 0.9900
C40 H40A 0.9900
C40 H40B 0.9900
C41 C46 1.541(3)
C41 C42 1.543(3)
C41 H41 1.0000
C42 C43 1.531(4)
C42 H42A 0.9900
C42 H42B 0.9900
C43 C44 1.525(4)
C43 H43A 0.9900
C43 H43B 0.9900
C44 C45 1.525(3)
C44 H44A 0.9900
C44 H44B 0.9900
C45 C46 1.527(3)
C45 H45A 0.9900
C45 H45B 0.9900
C46 H46A 0.9900
C46 H46B 0.9900
C47 C48 1.535(4)
C47 C52 1.543(3)
C47 H47 1.0000
C48 C49 1.534(3)
C48 H48A 0.9900
C48 H48B 0.9900
C49 C50 1.524(4)
C49 H49A 0.9900
C49 H49B 0.9900
C50 C51 1.515(4)
C50 H50A 0.9900
C50 H50B 0.9900
C51 C52 1.534(3)
C51 H51A 0.9900
C51 H51B 0.9900
C52 H52A 0.9900
C52 H52B 0.9900
C53 C54 1.532(3)
C53 C58 1.542(3)
C53 H53 1.0000
C54 C55 1.538(4)
C54 H54A 0.9900
C54 H54B 0.9900
C55 C56 1.527(5)
C55 H55A 0.9900
C55 H55B 0.9900
C56 C57 1.516(5)
C56 H56A 0.9900
C56 H56B 0.9900
C57 C58 1.533(4)
C57 H57A 0.9900
C57 H57B 0.9900
C58 H58A 0.9900
C58 H58B 0.9900
C59 C64 1.530(4)
C59 C60 1.537(3)
C59 H59 1.0000
C60 C61 1.531(3)
C60 H60A 0.9900
C60 H60B 0.9900
C61 C62 1.525(4)
C61 H61A 0.9900
C61 H61B 0.9900
C62 C63 1.522(4)
C62 H62A 0.9900
C62 H62B 0.9900
C63 C64 1.533(3)
C63 H63A 0.9900
C63 H63B 0.9900
C64 H64A 0.9900
C64 H64B 0.9900
